data_2019227
loop_
_publ_author_name
'Thomas, Lynne H.'
'Adam, Martin S.'
'O'Neill, Andrew'
'Wilson, Chick C.'

_publ_section_title
;
 Utilizing proton transfer to produce molecular salts in bromanilic acid
 substituted-pyridine molecular complexes -- predictable synthons?
;
_journal_coeditor_code FM3015
_journal_issue 11
_journal_name_full 'Acta Crystallographica Section C'
_journal_page_first 1279
_journal_page_last 1288
_journal_paper_doi 10.1107/S0108270113029533
_journal_volume 69
_journal_year 2013
_chemical_formula_iupac '2C6 H8 N + , C6 Br2 O4 2-'
_chemical_formula_moiety '2(C6 H8 N) +, C6 Br2 O4 2-'
_chemical_formula_sum 'C18 H16 Br2 N2 O4'
_chemical_formula_weight 484.15
_chemical_name_common
;
Bis(4-methylpyridinium) bromanilate
;
_chemical_name_systematic
;
Bis(4-picolinium) bromanilate
;
_space_group_IT_number 14
_space_group_name_Hall '-P 2ybc'
_symmetry_cell_setting monoclinic
_symmetry_space_group_name_Hall '-P 2ybc'
_symmetry_space_group_name_H-M 'P 1 21/c 1'
_atom_sites_solution_hydrogens mixed
_atom_sites_solution_primary direct
_atom_sites_solution_secondary difmap
_audit_creation_method 'WinGX routine CIF_UPDATE'
_cell_angle_alpha 90
_cell_angle_beta 96.177(7)
_cell_angle_gamma 90
_cell_formula_units_Z 2
_cell_length_a 8.1345(8)
_cell_length_b 6.1517(6)
_cell_length_c 17.7868(17)
_cell_measurement_temperature 100(2)
_cell_volume 884.90(15)
_computing_cell_refinement 'APEX2 (Bruker, 2009)'
_computing_data_collection 'APEX2 (Bruker, 2009)'
_computing_data_reduction 'APEX2 (Bruker, 2009)'
_computing_structure_refinement 'SHELXL97 (Sheldrick, 2008)'
_computing_structure_solution 'SHELXS97 (Sheldrick, 2008)'
_diffrn_ambient_temperature 100(2)
_diffrn_measured_fraction_theta_full 0.982
_diffrn_measured_fraction_theta_max 0.982
_diffrn_measurement_device_type 'Bruker APEXII CCD area-detector'
_diffrn_measurement_method 'CCD; rotation images'
_diffrn_radiation_monochromator graphite
_diffrn_radiation_type MoK\a
_diffrn_radiation_wavelength 0.71073
_diffrn_reflns_av_R_equivalents 0.0469
_diffrn_reflns_limit_h_max 12
_diffrn_reflns_limit_h_min -11
_diffrn_reflns_limit_k_max 8
_diffrn_reflns_limit_k_min -9
_diffrn_reflns_limit_l_max 25
_diffrn_reflns_limit_l_min -26
_diffrn_reflns_number 14105
_diffrn_reflns_theta_full 32.82
_diffrn_reflns_theta_max 32.82
_diffrn_reflns_theta_min 2.3
_exptl_absorpt_coefficient_mu 4.608
_exptl_absorpt_correction_T_max 1.0000
_exptl_absorpt_correction_T_min 0.575879
_exptl_absorpt_correction_type multi-scan
_exptl_absorpt_process_details '(SADABS; Blessing, 1995)'
_exptl_crystal_colour purple
_exptl_crystal_density_diffrn 1.817
_exptl_crystal_density_method 'not measured'
_exptl_crystal_description block
_exptl_crystal_F_000 480
_exptl_crystal_size_max 0.35
_exptl_crystal_size_mid 0.25
_exptl_crystal_size_min 0.2
_refine_diff_density_max 0.823
_refine_diff_density_min -0.543
_refine_ls_extinction_method none
_refine_ls_goodness_of_fit_ref 1.063
_refine_ls_hydrogen_treatment mixed
_refine_ls_matrix_type full
_refine_ls_number_parameters 123
_refine_ls_number_reflns 3234
_refine_ls_number_restraints 0
_refine_ls_restrained_S_all 1.063
_refine_ls_R_factor_all 0.0528
_refine_ls_R_factor_gt 0.0336
_refine_ls_shift/su_max 0
_refine_ls_shift/su_mean 0
_refine_ls_structure_factor_coef Fsqd
_refine_ls_weighting_details 'w=1/[\s^2^(Fo^2^)+(0.0400P)^2^+0.2356P] where P=(Fo^2^+2Fc^2^)/3'
_refine_ls_weighting_scheme calc
_refine_ls_wR_factor_ref 0.0872
_reflns_number_gt 2464
_reflns_number_total 3234
_reflns_threshold_expression I>2\s(I)
_cod_data_source_file fm3015.cif
_cod_data_source_block br3p14jan_0m
_cod_database_code 2019227

loop_
_symmetry_equiv_pos_as_xyz
'x, y, z'
'-x, y+1/2, -z+1/2'
'-x, -y, -z'
'x, -y-1/2, z-1/2'

loop_
_atom_site_type_symbol
_atom_site_label
_atom_site_fract_x
_atom_site_fract_y
_atom_site_fract_z
_atom_site_U_iso_or_equiv
_atom_site_adp_type
_atom_site_calc_flag
_atom_site_occupancy
H H3 -0.105(4) 0.310(6) -0.2171(19) 0.047(10) Uiso d 1
Br Br1 0.25110(3) 0.07121(3) 0.02493(2) 0.01863(8) Uani d 1
O O1 0.07011(19) 0.2668(2) -0.12123(8) 0.0186(3) Uani d 1
O O2 -0.1218(2) 0.6144(3) -0.14197(9) 0.0189(3) Uani d 1
C C3 -0.0715(3) 0.5690(3) -0.07520(12) 0.0154(4) Uani d 1
C C5 -0.3229(3) -0.0633(3) -0.26829(13) 0.0196(4) Uani d 1
H H5 -0.3546 -0.2000 -0.2528 0.024 Uiso calc 1
C C6 -0.2127(3) 0.0570(4) -0.22235(13) 0.0215(5) Uani d 1
H H6 -0.1685 0.0014 -0.1759 0.026 Uiso calc 1
C C2 0.0452(2) 0.3690(3) -0.06305(12) 0.0146(4) Uani d 1
N N1 -0.1680(3) 0.2553(3) -0.24406(11) 0.0214(4) Uani d 1
C C4 -0.3880(3) 0.0175(4) -0.33817(13) 0.0176(4) Uani d 1
C C1 0.1120(3) 0.3196(3) 0.01073(12) 0.0157(4) Uani d 1
C C7 -0.2265(3) 0.3409(4) -0.31087(13) 0.0213(4) Uani d 1
H H7 -0.1925 0.4781 -0.3247 0.026 Uiso calc 1
C C8 -0.3370(3) 0.2240(4) -0.35860(12) 0.0195(4) Uani d 1
H H8 -0.3783 0.2827 -0.4050 0.023 Uiso calc 1
C C9 -0.5047(3) -0.1147(4) -0.39065(15) 0.0275(5) Uani d 1
H H9A -0.4464 -0.1745 -0.4300 0.041 Uiso calc 1
H H9B -0.5930 -0.0237 -0.4126 0.041 Uiso calc 1
H H9C -0.5494 -0.2306 -0.3630 0.041 Uiso calc 1

loop_
_atom_site_aniso_label
_atom_site_aniso_U_11
_atom_site_aniso_U_22
_atom_site_aniso_U_33
_atom_site_aniso_U_12
_atom_site_aniso_U_13
_atom_site_aniso_U_23
Br1 0.02148(12) 0.01545(11) 0.01885(12) 0.00438(8) 0.00160(8) 0.00058(8)
O1 0.0216(8) 0.0192(7) 0.0148(7) 0.0018(6) 0.0013(6) -0.0037(6)
O2 0.0247(8) 0.0181(7) 0.0134(7) 0.0011(6) -0.0003(6) 0.0014(6)
C3 0.0152(10) 0.0133(9) 0.0176(10) -0.0028(7) 0.0019(8) 0.0003(8)
C5 0.0230(11) 0.0147(10) 0.0222(11) 0.0006(8) 0.0080(9) 0.0022(8)
C6 0.0255(12) 0.0250(12) 0.0141(10) 0.0041(9) 0.0021(9) 0.0035(8)
C2 0.0130(9) 0.0139(9) 0.0168(9) -0.0020(7) 0.0015(8) -0.0001(8)
N1 0.0219(10) 0.0261(11) 0.0165(9) -0.0058(8) 0.0030(8) -0.0047(8)
C4 0.0155(10) 0.0185(10) 0.0196(10) 0.0018(8) 0.0048(8) -0.0046(8)
C1 0.0151(10) 0.0125(9) 0.0193(10) 0.0015(7) 0.0001(8) 0.0000(8)
C7 0.0251(11) 0.0171(11) 0.0221(11) -0.0041(9) 0.0045(9) 0.0014(9)
C8 0.0212(11) 0.0211(11) 0.0160(10) 0.0010(8) 0.0016(8) 0.0039(8)
C9 0.0214(12) 0.0289(12) 0.0319(13) -0.0045(9) 0.0015(10) -0.0092(10)

loop_
_atom_type_symbol
_atom_type_description
_atom_type_scat_dispersion_real
_atom_type_scat_dispersion_imag
_atom_type_scat_source
C C 0.0033 0.0016 'International Tables Vol C Tables 4.2.6.8 and 6.1.1.4'
H H 0 0 'International Tables Vol C Tables 4.2.6.8 and 6.1.1.4'
N N 0.0061 0.0033 'International Tables Vol C Tables 4.2.6.8 and 6.1.1.4'
O O 0.0106 0.006 'International Tables Vol C Tables 4.2.6.8 and 6.1.1.4'
Br Br -0.2901 2.4595 'International Tables Vol C Tables 4.2.6.8 and 6.1.1.4'

loop_
_geom_angle_atom_site_label_1
_geom_angle_atom_site_label_2
_geom_angle_atom_site_label_3
_geom_angle_site_symmetry_1
_geom_angle_site_symmetry_3
_geom_angle
O2 C3 C1 . 3_565 125.9(2)
O2 C3 C2 . . 116.31(18)
C1 C3 C2 3_565 . 117.75(18)
C6 C5 C4 . . 120.3(2)
C6 C5 H5 . . 119.9
C4 C5 H5 . . 119.9
N1 C6 C5 . . 120.1(2)
N1 C6 H6 . . 119.9
C5 C6 H6 . . 119.9
O1 C2 C1 . . 126.0(2)
O1 C2 C3 . . 115.80(18)
C1 C2 C3 . . 118.17(18)
C7 N1 C6 . . 122.1(2)
C7 N1 H3 . . 123(3)
C6 N1 H3 . . 115(3)
C5 C4 C8 . . 117.6(2)
C5 C4 C9 . . 121.2(2)
C8 C4 C9 . . 121.2(2)
C2 C1 C3 . 3_565 123.93(19)
C2 C1 Br1 . . 117.69(15)
C3 C1 Br1 3_565 . 118.15(15)
N1 C7 C8 . . 119.3(2)
N1 C7 H7 . . 120.3
C8 C7 H7 . . 120.3
C7 C8 C4 . . 120.6(2)
C7 C8 H8 . . 119.7
C4 C8 H8 . . 119.7
C4 C9 H9A . . 109.5
C4 C9 H9B . . 109.5
H9A C9 H9B . . 109.5
C4 C9 H9C . . 109.5
H9A C9 H9C . . 109.5
H9B C9 H9C . . 109.5

loop_
_geom_bond_atom_site_label_1
_geom_bond_atom_site_label_2
_geom_bond_site_symmetry_2
_geom_bond_distance
Br1 C1 . 1.902(2)
O1 C2 . 1.246(2)
O2 C3 . 1.246(3)
C3 C1 3_565 1.405(3)
C3 C2 . 1.554(3)
C5 C6 . 1.364(3)
C5 C4 . 1.390(3)
C5 H5 . 0.9300
C6 N1 . 1.341(3)
C6 H6 . 0.9300
C2 C1 . 1.399(3)
N1 C7 . 1.339(3)
N1 H3 . 0.74(3)
C4 C8 . 1.396(3)
C4 C9 . 1.498(3)
C1 C3 3_565 1.405(3)
C7 C8 . 1.372(3)
C7 H7 . 0.9300
C8 H8 . 0.9300
C9 H9A . 0.9600
C9 H9B . 0.9600
C9 H9C . 0.9600

loop_
_geom_hbond_atom_site_label_D
_geom_hbond_atom_site_label_H
_geom_hbond_atom_site_label_A
_geom_hbond_distance_DH
_geom_hbond_distance_HA
_geom_hbond_distance_DA
_geom_hbond_angle_DHA
N1 H3 O1 0.74(3) 2.12(3) 2.760(3) 145(4)
N1 H3 O2 0.74(3) 2.31(3) 2.859(3) 131(3)

loop_
_geom_torsion_atom_site_label_1
_geom_torsion_atom_site_label_2
_geom_torsion_atom_site_label_3
_geom_torsion_atom_site_label_4
_geom_torsion_site_symmetry_1
_geom_torsion_site_symmetry_4
_geom_torsion
C4 C5 C6 N1 . . 0.8(3)
O2 C3 C2 O1 . . -3.6(3)
C1 C3 C2 O1 3_565 . 175.83(19)
O2 C3 C2 C1 . . 176.4(2)
C1 C3 C2 C1 3_565 . -4.1(3)
C5 C6 N1 C7 . . -1.0(3)
C6 C5 C4 C8 . . -0.3(3)
C6 C5 C4 C9 . . 177.9(2)
O1 C2 C1 C3 . 3_565 -175.6(2)
C3 C2 C1 C3 . 3_565 4.4(3)
O1 C2 C1 Br1 . . -1.1(3)
C3 C2 C1 Br1 . . 178.82(14)
C6 N1 C7 C8 . . 0.7(3)
N1 C7 C8 C4 . . -0.2(3)
C5 C4 C8 C7 . . 0.0(3)
C9 C4 C8 C7 . . -178.2(2)
